data_7160969
loop_
_publ_author_name
'Han, Ingyu'
'Lee, Ha-Jin'
'Choi, Soo Hyuk'

_publ_section_title
;
 Controlled packing of metal-peptide superhelices with &#x3b2;-peptide
 foldamers.
;
_journal_issue 8
_journal_name_full 'Organic &amp; biomolecular chemistry'
_journal_page_first 1600
_journal_page_last 1604
_journal_paper_doi 10.1039/d6ob00111d
_journal_volume 24
_journal_year 2026
_chemical_formula_sum 'C35.5 H50.5 Ag B F4 N6.5 O5'
_chemical_formula_weight 843.00
_space_group_crystal_system monoclinic
_space_group_IT_number 4
_space_group_name_Hall 'P 2yb'
_space_group_name_H-M_alt 'P 1 21 1'
_atom_sites_solution_hydrogens geom
_atom_sites_solution_primary dual
_audit_creation_method SHELXL-2019/2
_audit_update_record
;
2025-12-09 deposited with the CCDC.	2026-02-02 downloaded from the CCDC.
;
_cell_angle_alpha 90
_cell_angle_beta 109.83(3)
_cell_angle_gamma 90
_cell_formula_units_Z 2
_cell_length_a 13.461(3)
_cell_length_b 9.6300(19)
_cell_length_c 15.925(3)
_cell_measurement_reflns_used 26465
_cell_measurement_temperature 100(2)
_cell_measurement_theta_max 27.8
_cell_measurement_theta_min 0.401
_cell_volume 1941.9(8)
_computing_cell_refinement HKL3000
_computing_data_collection 'Bruker APEX2'
_computing_data_reduction HKL3000
_computing_molecular_graphics 'Bruker SHELXTL'
_computing_publication_material 'Bruker SHELXTL'
_computing_structure_refinement 'SHELXL-2019/2 (Sheldrick, 2019)'
_computing_structure_solution 'SHELXT 2018/2 (Sheldrick, 2018)'
_diffrn_ambient_temperature 100(2)
_diffrn_measured_fraction_theta_full 0.977
_diffrn_measured_fraction_theta_max 0.962
_diffrn_measurement_device_type 'Pilatus3 6M from Dectris'
_diffrn_measurement_method 'omega scan'
_diffrn_radiation_type synchrotron
_diffrn_radiation_wavelength 0.700
_diffrn_reflns_av_R_equivalents 0.1324
_diffrn_reflns_av_unetI/netI 0.1106
_diffrn_reflns_Laue_measured_fraction_full 0.977
_diffrn_reflns_Laue_measured_fraction_max 0.962
_diffrn_reflns_limit_h_max 17
_diffrn_reflns_limit_h_min -17
_diffrn_reflns_limit_k_max 12
_diffrn_reflns_limit_k_min -12
_diffrn_reflns_limit_l_max 21
_diffrn_reflns_limit_l_min -21
_diffrn_reflns_number 26398
_diffrn_reflns_point_group_measured_fraction_full 0.963
_diffrn_reflns_point_group_measured_fraction_max 0.946
_diffrn_reflns_theta_full 24.835
_diffrn_reflns_theta_max 27.799
_diffrn_reflns_theta_min 1.584
_diffrn_source 'PLSII 11C Micro-MX'
_exptl_absorpt_coefficient_mu 0.556
_exptl_absorpt_correction_T_max 1.000
_exptl_absorpt_correction_T_min 0.481
_exptl_absorpt_correction_type empirical
_exptl_absorpt_process_details 'HKL3000 Scalepack'
_exptl_crystal_colour COLORLESS
_exptl_crystal_density_diffrn 1.442
_exptl_crystal_description BLOCK
_exptl_crystal_F_000 874
_exptl_crystal_size_max 0.030
_exptl_crystal_size_mid 0.020
_exptl_crystal_size_min 0.015
_refine_diff_density_max 0.673
_refine_diff_density_min -0.548
_refine_diff_density_rms 0.112
_refine_ls_abs_structure_details
; 
 Flack x determined using 1423 quotients [(I+)-(I-)]/[(I+)+(I-)] 
 (Parsons, Flack and Wagner, Acta Cryst. B69 (2013) 249-259). 
;
_refine_ls_abs_structure_Flack 0.10(4)
_refine_ls_extinction_method none
_refine_ls_goodness_of_fit_ref 0.964
_refine_ls_hydrogen_treatment constr
_refine_ls_matrix_type full
_refine_ls_number_parameters 516
_refine_ls_number_reflns 9084
_refine_ls_number_restraints 13
_refine_ls_restrained_S_all 0.964
_refine_ls_R_factor_all 0.1407
_refine_ls_R_factor_gt 0.0855
_refine_ls_shift/su_max 0.000
_refine_ls_shift/su_mean 0.000
_refine_ls_structure_factor_coef Fsqd
_refine_ls_weighting_details 'w=1/[\s^2^(Fo^2^)+(0.1581P)^2^] where P=(Fo^2^+2Fc^2^)/3'
_refine_ls_weighting_scheme calc
_refine_ls_wR_factor_gt 0.2310
_refine_ls_wR_factor_ref 0.2601
_reflns_Friedel_coverage 0.857
_reflns_Friedel_fraction_full 0.947
_reflns_Friedel_fraction_max 0.927
_reflns_number_gt 4768
_reflns_number_total 9084
_reflns_threshold_expression 'I > 2\s(I)'
_cod_data_source_file d6ob00111d2.cif
_cod_data_source_block A
_cod_depositor_comments 'Adding full bibliography for 7160968--7160971.cif.'
_cod_original_sg_symbol_H-M 'P 21'
_cod_original_formula_sum 'C35.50 H50.50 Ag B F4 N6.50 O5'
_cod_database_code 7160969
_shelx_shelxl_version_number 2019/2
_shelx_space_group_comment
; 
The symmetry employed for this shelxl refinement is uniquely defined 
by the following loop, which should always be used as a source of 
symmetry information in preference to the above space-group names. 
They are only intended as comments. 
;
_shelx_estimated_absorpt_t_min 0.983
_shelx_estimated_absorpt_t_max 0.992

loop_
_space_group_symop_operation_xyz
'x, y, z'
'-x, y+1/2, -z'

loop_
_atom_site_label
_atom_site_type_symbol
_atom_site_fract_x
_atom_site_fract_y
_atom_site_fract_z
_atom_site_U_iso_or_equiv
_atom_site_adp_type
_atom_site_occupancy
_atom_site_site_symmetry_order
_atom_site_calc_flag
_atom_site_refinement_flags_posn
_atom_site_refinement_flags_adp
_atom_site_refinement_flags_occupancy
_atom_site_disorder_assembly
_atom_site_disorder_group
N2 N 0.6625(7) 0.4811(13) 0.1100(6) 0.087(3) Uani 1 1 d . . . . .
H2 H 0.707660 0.481409 0.080936 0.105 Uiso 1 1 calc R U . . .
C2 C 0.5602(13) 0.832(2) 0.0485(13) 0.131(6) Uani 1 1 d . . . . .
H2A H 0.577800 0.912113 0.022031 0.157 Uiso 1 1 calc R U . . .
F3 F 0.2591(11) 0.988(2) 0.0551(12) 0.211(7) Uani 1 1 d . . . . .
O3 O 0.5186(5) 0.5542(7) 0.4485(5) 0.0752(17) Uani 1 1 d . . . . .
N3 N 0.8319(6) 0.3963(7) 0.3179(5) 0.0576(16) Uani 1 1 d . . . . .
H3 H 0.815520 0.335041 0.352074 0.069 Uiso 1 1 calc R U . . .
C3 C 0.6187(9) 0.706(2) 0.0565(9) 0.107(4) Uani 1 1 d . . . . .
H3A H 0.673673 0.702154 0.031702 0.129 Uiso 1 1 calc R U . . .
F4 F 0.1620(12) 0.800(3) 0.0293(8) 0.194(7) Uani 1 1 d . . . . .
O4 O 0.7629(4) 0.2271(6) 0.4416(4) 0.0651(14) Uani 1 1 d . . . . .
N4 N 0.6205(5) 0.5053(6) 0.3687(5) 0.0560(15) Uani 1 1 d . . . . .
H4 H 0.629107 0.454118 0.325879 0.067 Uiso 1 1 calc R U . . .
C4 C 0.5989(7) 0.5960(14) 0.0975(7) 0.079(3) Uani 1 1 d . . . . .
N5 N 0.6025(5) 0.2013(7) 0.4571(5) 0.0634(18) Uani 1 1 d . . . . .
H5 H 0.569343 0.182597 0.494781 0.076 Uiso 1 1 calc R U . . .
C5 C 0.5119(8) 0.6040(15) 0.1271(7) 0.086(3) Uani 1 1 d . . . . .
H5A H 0.492613 0.524351 0.153317 0.103 Uiso 1 1 calc R U . . .
N6 N 0.7561(7) 0.2174(13) 0.7374(6) 0.088(3) Uani 1 1 d . . . . .
C6 C 0.6655(8) 0.3671(13) 0.1606(6) 0.073(3) Uani 1 1 d . . . . .
C7 C 0.7585(8) 0.2723(10) 0.1739(7) 0.075(3) Uani 1 1 d . . . . .
H7 H 0.771170 0.265513 0.115709 0.090 Uiso 1 1 calc R U . . .
C8 C 0.7388(12) 0.1265(14) 0.2011(11) 0.101(4) Uani 1 1 d . . . . .
H8A H 0.662147 0.106768 0.177092 0.121 Uiso 1 1 calc R U . . .
H8B H 0.761493 0.121437 0.267030 0.121 Uiso 1 1 calc R U . . .
C9 C 0.7990(15) 0.0131(19) 0.1668(16) 0.145(8) Uani 1 1 d . . . . .
H9A H 0.775358 -0.079425 0.179589 0.174 Uiso 1 1 calc R U . . .
H9B H 0.778381 0.021946 0.101165 0.174 Uiso 1 1 calc R U . . .
C10 C 0.9205(16) 0.0191(17) 0.2074(13) 0.128(6) Uani 1 1 d . . . . .
H10A H 0.941313 -0.011933 0.270269 0.153 Uiso 1 1 calc R U . . .
H10B H 0.949658 -0.048832 0.175305 0.153 Uiso 1 1 calc R U . . .
C11 C 0.9690(10) 0.1484(14) 0.2060(10) 0.098(4) Uani 1 1 d . . . . .
H11A H 0.939928 0.187572 0.145046 0.118 Uiso 1 1 calc R U . . .
H11B H 1.045544 0.133329 0.219398 0.118 Uiso 1 1 calc R U . . .
C12 C 0.9536(9) 0.2568(13) 0.2736(8) 0.087(3) Uani 1 1 d . . . . .
H12A H 0.953361 0.206263 0.327708 0.105 Uiso 1 1 calc R U . . .
H12B H 1.015629 0.319389 0.291714 0.105 Uiso 1 1 calc R U . . .
C13 C 0.8555(7) 0.3449(10) 0.2414(6) 0.0623(19) Uani 1 1 d . . . . .
H13 H 0.872388 0.427241 0.210479 0.075 Uiso 1 1 calc R U . . .
C14 C 0.8333(7) 0.5284(9) 0.3401(7) 0.062(2) Uani 1 1 d . . . . .
C15 C 0.8091(7) 0.5582(8) 0.4236(6) 0.0557(18) Uani 1 1 d . . . . .
H15 H 0.810731 0.465772 0.452700 0.067 Uiso 1 1 calc R U . . .
Ag1 Ag 0.33298(7) 0.72560(13) 0.17507(6) 0.1076(5) Uani 1 1 d . . . . .
F1 F 0.1220(17) 0.990(2) -0.0596(8) 0.250(11) Uani 1 1 d . . . . .
O1 O 0.5987(6) 0.3466(9) 0.1960(5) 0.086(2) Uani 1 1 d . . . . .
N1 N 0.4561(6) 0.7191(18) 0.1197(5) 0.096(3) Uani 1 1 d . . . . .
C1 C 0.4798(10) 0.8323(18) 0.0794(10) 0.106(4) Uani 1 1 d . . . . .
H1 H 0.438095 0.913784 0.073060 0.127 Uiso 1 1 calc R U . . .
C16 C 0.8954(9) 0.6457(9) 0.4926(8) 0.071(2) Uani 1 1 d . . . . .
H16A H 0.880153 0.645667 0.549223 0.086 Uiso 1 1 calc R U . . .
H16B H 0.963953 0.598063 0.504347 0.086 Uiso 1 1 calc R U . . .
C17 C 0.9083(9) 0.7942(11) 0.4688(10) 0.088(3) Uani 1 1 d . . . . .
H17A H 0.975264 0.831325 0.510926 0.105 Uiso 1 1 calc R U . A 2
H17B H 0.912865 0.797552 0.408035 0.105 Uiso 1 1 calc R U . A 2
C20 C 0.6669(8) 0.7418(12) 0.3468(9) 0.086(3) Uani 1 1 d . . . . .
H20A H 0.589159 0.751862 0.321828 0.104 Uiso 1 1 calc R U . B 2
H20B H 0.695289 0.735248 0.297178 0.104 Uiso 1 1 calc R U . B 2
C21 C 0.6983(7) 0.6154(8) 0.4080(7) 0.0595(19) Uani 1 1 d . . . . .
H21 H 0.693061 0.641042 0.467185 0.071 Uiso 1 1 calc R U . . .
C22 C 0.5379(6) 0.4785(8) 0.3941(5) 0.0499(16) Uani 1 1 d . . . . .
C23 C 0.4691(7) 0.3512(8) 0.3496(6) 0.0548(18) Uani 1 1 d . . . . .
H23 H 0.440698 0.369234 0.283915 0.066 Uiso 1 1 calc R U . . .
C24 C 0.3752(7) 0.3359(10) 0.3811(7) 0.067(2) Uani 1 1 d . . . . .
H24A H 0.394980 0.274952 0.434352 0.080 Uiso 1 1 calc R U . . .
H24B H 0.356599 0.428084 0.398988 0.080 Uiso 1 1 calc R U . . .
C25 C 0.2800(9) 0.2756(19) 0.3102(11) 0.110(5) Uani 1 1 d . U . . .
H25A H 0.218904 0.285920 0.330881 0.132 Uiso 1 1 calc R U . . .
H25B H 0.265524 0.333680 0.256009 0.132 Uiso 1 1 calc R U . . .
C26 C 0.2833(13) 0.134(2) 0.2842(17) 0.153(9) Uani 1 1 d . U . . .
H26A H 0.216463 0.112095 0.235746 0.184 Uiso 1 1 calc R U . . .
H26B H 0.288104 0.073670 0.335635 0.184 Uiso 1 1 calc R U . . .
C27 C 0.3765(11) 0.1018(15) 0.2520(11) 0.107(4) Uani 1 1 d . . . . .
H27A H 0.362646 0.014837 0.216725 0.129 Uiso 1 1 calc R U . . .
H27B H 0.385794 0.177990 0.213554 0.129 Uiso 1 1 calc R U . . .
C28 C 0.4741(10) 0.0865(11) 0.3323(11) 0.096(4) Uani 1 1 d . . . . .
H28A H 0.519778 0.015429 0.318896 0.116 Uiso 1 1 calc R U . . .
H28B H 0.453152 0.050594 0.382112 0.116 Uiso 1 1 calc R U . . .
C29 C 0.5402(6) 0.2188(9) 0.3644(6) 0.065(2) Uani 1 1 d . . . . .
H29 H 0.589156 0.229614 0.329575 0.078 Uiso 1 1 calc R U . . .
C30 C 0.7067(6) 0.2115(8) 0.4891(6) 0.063(2) Uani 1 1 d . . . . .
C31 C 0.7598(7) 0.2006(8) 0.5874(7) 0.066(2) Uani 1 1 d . . . . .
C32 C 0.8693(8) 0.1816(11) 0.6229(8) 0.076(3) Uani 1 1 d . . . . .
H32 H 0.908795 0.169722 0.584062 0.092 Uiso 1 1 calc R U . . .
C33 C 0.9202(10) 0.1798(13) 0.7141(9) 0.094(4) Uani 1 1 d . . . . .
H33 H 0.994409 0.166411 0.738571 0.113 Uiso 1 1 calc R U . . .
C34 C 0.7078(7) 0.2244(11) 0.6484(7) 0.072(2) Uani 1 1 d . . . . .
H34 H 0.634763 0.246563 0.626037 0.087 Uiso 1 1 calc R U . . .
C35 C 0.8613(9) 0.1979(16) 0.7688(9) 0.098(4) Uani 1 1 d . . . . .
H35 H 0.896376 0.196489 0.831571 0.117 Uiso 1 1 calc R U . . .
B1 B 0.164(2) 0.956(5) 0.0286(19) 0.168(13) Uani 1 1 d . . . . .
F2 F 0.1089(7) 0.9842(17) 0.0778(6) 0.160(5) Uani 1 1 d . . . . .
O2 O 0.8511(7) 0.6226(7) 0.2933(5) 0.087(2) Uani 1 1 d . . . . .
O5 O 0.174(2) 0.519(5) 0.066(2) 0.172(13) Uani 0.5 1 d . . P C 1
O6 O 0.2898(15) 0.396(3) 0.0788(16) 0.120(7) Uani 0.5 1 d . . P C 1
N7 N 0.2049(19) 0.413(2) 0.0684(14) 0.091(7) Uani 0.5 1 d . . P C 1
C36 C 0.121(2) 0.336(6) 0.036(2) 0.147(17) Uani 0.5 1 d . . P C 1
H36A H 0.080940 0.366090 -0.025255 0.220 Uiso 0.5 1 calc R U P C 1
H36B H 0.076193 0.344780 0.072974 0.220 Uiso 0.5 1 calc R U P C 1
H36C H 0.141672 0.238460 0.034705 0.220 Uiso 0.5 1 calc R U P C 1
C18 C 0.8236(16) 0.8789(19) 0.471(2) 0.087(7) Uani 0.6 1 d . . P D 2
H18A H 0.819940 0.866696 0.532089 0.105 Uiso 0.6 1 calc R U P D 2
H18B H 0.847092 0.975694 0.468726 0.105 Uiso 0.6 1 calc R U P D 2
C19 C 0.722(2) 0.8739(19) 0.4150(18) 0.087(6) Uani 0.6 1 d . . P D 2
H19C H 0.712016 0.956957 0.376336 0.105 Uiso 0.6 1 calc R U P D 2
H19D H 0.677342 0.888514 0.452535 0.105 Uiso 0.6 1 calc R U P D 2
C18B C 0.829(2) 0.880(3) 0.409(3) 0.092(10) Uani 0.4 1 d . . P D 3
H18C H 0.830101 0.963415 0.445386 0.110 Uiso 0.4 1 calc R U P D 3
H18D H 0.863253 0.910074 0.365579 0.110 Uiso 0.4 1 calc R U P D 3
C19B C 0.7328(18) 0.873(2) 0.360(2) 0.071(8) Uani 0.4 1 d . . P D 3
H19A H 0.729075 0.903933 0.299704 0.086 Uiso 0.4 1 calc R U P D 3
H19B H 0.695296 0.944286 0.382751 0.086 Uiso 0.4 1 calc R U P D 3

loop_
_atom_site_aniso_label
_atom_site_aniso_U_11
_atom_site_aniso_U_22
_atom_site_aniso_U_33
_atom_site_aniso_U_23
_atom_site_aniso_U_13
_atom_site_aniso_U_12
N2 0.058(5) 0.143(8) 0.075(5) 0.010(5) 0.041(4) 0.009(5)
C2 0.099(10) 0.173(15) 0.148(13) 0.076(12) 0.078(10) 0.056(10)
F3 0.130(10) 0.33(2) 0.212(14) 0.051(15) 0.112(10) 0.038(12)
O3 0.054(3) 0.088(4) 0.096(5) -0.023(4) 0.042(3) 0.002(3)
N3 0.056(4) 0.056(3) 0.070(4) -0.006(3) 0.032(3) -0.001(3)
C3 0.069(6) 0.159(13) 0.105(8) 0.028(10) 0.045(6) 0.025(8)
F4 0.153(11) 0.32(2) 0.111(7) 0.016(10) 0.049(7) 0.035(12)
O4 0.063(3) 0.056(3) 0.098(4) 0.005(3) 0.057(3) 0.003(3)
N4 0.057(4) 0.054(3) 0.076(4) -0.007(3) 0.047(3) -0.012(3)
C4 0.042(5) 0.134(9) 0.067(5) 0.012(6) 0.027(4) 0.014(5)
N5 0.054(3) 0.054(4) 0.100(5) 0.009(3) 0.049(4) -0.006(3)
C5 0.059(6) 0.134(9) 0.083(7) 0.021(6) 0.048(5) 0.028(6)
N6 0.074(5) 0.115(6) 0.097(6) -0.029(6) 0.055(5) -0.034(6)
C6 0.055(5) 0.115(8) 0.053(4) -0.012(5) 0.023(4) -0.011(5)
C7 0.073(6) 0.086(6) 0.081(6) -0.022(5) 0.045(5) -0.011(5)
C8 0.102(9) 0.095(8) 0.125(10) -0.041(7) 0.065(8) -0.021(7)
C9 0.130(13) 0.127(12) 0.200(19) -0.088(13) 0.084(13) -0.023(11)
C10 0.151(15) 0.112(10) 0.154(13) -0.027(9) 0.096(12) 0.021(10)
C11 0.088(8) 0.097(8) 0.117(9) -0.007(7) 0.044(7) 0.030(7)
C12 0.078(6) 0.100(8) 0.093(7) 0.002(6) 0.040(5) 0.021(6)
C13 0.050(4) 0.076(5) 0.069(5) -0.004(4) 0.031(4) 0.001(4)
C14 0.050(4) 0.061(5) 0.083(6) 0.005(4) 0.033(4) -0.003(4)
C15 0.059(5) 0.046(3) 0.072(5) 0.003(3) 0.035(4) -0.003(3)
Ag1 0.0861(6) 0.1561(10) 0.1055(7) 0.0327(6) 0.0649(5) 0.0391(6)
F1 0.34(2) 0.34(2) 0.113(8) 0.062(11) 0.129(11) 0.195(19)
O1 0.063(4) 0.128(6) 0.084(4) -0.010(4) 0.046(4) -0.012(4)
N1 0.059(4) 0.171(9) 0.068(4) 0.022(7) 0.036(4) 0.030(7)
C1 0.069(7) 0.139(11) 0.121(10) 0.023(9) 0.047(7) 0.035(7)
C16 0.073(6) 0.053(4) 0.093(7) 0.007(4) 0.035(5) -0.007(4)
C17 0.073(7) 0.070(5) 0.123(10) -0.019(6) 0.036(7) -0.015(5)
C20 0.066(5) 0.069(6) 0.129(8) 0.024(6) 0.040(6) -0.005(5)
C21 0.052(4) 0.053(4) 0.084(6) -0.011(4) 0.036(4) -0.006(4)
C22 0.046(4) 0.048(3) 0.065(4) 0.000(3) 0.032(3) -0.003(3)
C23 0.046(4) 0.053(4) 0.072(5) -0.003(3) 0.028(4) 0.000(3)
C24 0.046(4) 0.069(5) 0.098(6) 0.005(4) 0.041(4) 0.002(4)
C25 0.052(6) 0.166(14) 0.122(9) -0.018(9) 0.043(6) -0.020(7)
C26 0.087(9) 0.166(15) 0.23(2) -0.111(15) 0.087(11) -0.056(9)
C27 0.088(8) 0.098(8) 0.142(11) -0.032(8) 0.047(8) -0.031(7)
C28 0.076(8) 0.066(6) 0.162(13) -0.021(6) 0.061(8) -0.003(5)
C29 0.058(4) 0.049(3) 0.101(6) -0.011(4) 0.046(4) -0.006(4)
C30 0.068(5) 0.045(3) 0.096(6) 0.001(4) 0.053(4) 0.001(4)
C31 0.066(5) 0.054(4) 0.102(6) 0.001(4) 0.059(5) -0.003(4)
C32 0.057(5) 0.090(7) 0.098(7) 0.005(5) 0.047(5) 0.000(4)
C33 0.078(7) 0.111(9) 0.111(9) 0.012(7) 0.054(7) -0.006(6)
C34 0.067(5) 0.072(5) 0.095(6) -0.009(5) 0.050(5) -0.013(5)
C35 0.069(6) 0.128(10) 0.111(8) -0.011(8) 0.049(6) -0.026(7)
B1 0.098(14) 0.30(4) 0.15(2) 0.05(2) 0.094(15) 0.057(19)
F2 0.096(6) 0.305(15) 0.103(6) -0.047(8) 0.066(5) -0.023(8)
O2 0.115(6) 0.069(4) 0.109(5) 0.000(4) 0.078(5) -0.019(4)
O5 0.113(18) 0.25(4) 0.16(2) -0.08(3) 0.056(17) -0.03(2)
O6 0.070(10) 0.185(19) 0.135(16) 0.010(14) 0.073(11) 0.016(11)
N7 0.116(19) 0.106(12) 0.089(12) 0.036(10) 0.084(13) 0.059(13)
C36 0.053(14) 0.30(5) 0.098(19) 0.02(3) 0.038(13) 0.00(2)
C18 0.068(12) 0.057(9) 0.15(2) -0.038(11) 0.059(14) -0.030(8)
C19 0.117(19) 0.053(9) 0.105(15) 0.003(9) 0.056(14) -0.006(10)
C18B 0.060(17) 0.061(14) 0.14(3) 0.022(17) 0.012(19) 0.019(12)
C19B 0.050(12) 0.033(9) 0.12(2) 0.044(12) 0.010(14) -0.006(8)

loop_
_atom_type_symbol
_atom_type_description
_atom_type_scat_dispersion_real
_atom_type_scat_dispersion_imag
_atom_type_scat_source
C C 0.0033 0.0016 'International Tables Vol C Tables 4.2.6.8 and 6.1.1.4'
H H 0.0000 0.0000 'International Tables Vol C Tables 4.2.6.8 and 6.1.1.4'
N N 0.0064 0.0033 'International Tables Vol C Tables 4.2.6.8 and 6.1.1.4'
O O 0.0110 0.0060 'International Tables Vol C Tables 4.2.6.8 and 6.1.1.4'
Ag Ag -0.9157 1.0899 'International Tables Vol C Tables 4.2.6.8 and 6.1.1.4'
B B 0.0014 0.0007 'International Tables Vol C Tables 4.2.6.8 and 6.1.1.4'
F F 0.0174 0.0103 'International Tables Vol C Tables 4.2.6.8 and 6.1.1.4'

loop_
_geom_angle_atom_site_label_1
_geom_angle_atom_site_label_2
_geom_angle_atom_site_label_3
_geom_angle
_geom_angle_site_symmetry_1
_geom_angle_site_symmetry_3
_geom_angle_publ_flag
C6 N2 C4 129.2(8) . . ?
C1 C2 C3 117.8(16) . . ?
C14 N3 C13 124.7(8) . . ?
C4 C3 C2 121.9(11) . . ?
C22 N4 C21 123.8(7) . . ?
C3 C4 N2 120.1(9) . . ?
C3 C4 C5 116.9(11) . . ?
N2 C4 C5 123.1(11) . . ?
C30 N5 C29 124.0(7) . . ?
N1 C5 C4 121.9(12) . . ?
C34 N6 C35 118.0(8) . . ?
C34 N6 Ag1 120.7(6) . 2_646 ?
C35 N6 Ag1 121.2(8) . 2_646 ?
O1 C6 N2 121.6(10) . . ?
O1 C6 C7 122.8(10) . . ?
N2 C6 C7 115.5(8) . . ?
C6 C7 C8 112.6(9) . . ?
C6 C7 C13 106.8(7) . . ?
C8 C7 C13 114.0(10) . . ?
C7 C8 C9 112.6(12) . . ?
C10 C9 C8 115.3(12) . . ?
C11 C10 C9 117.2(16) . . ?
C10 C11 C12 114.1(12) . . ?
C13 C12 C11 116.6(10) . . ?
N3 C13 C12 108.9(8) . . ?
N3 C13 C7 111.4(7) . . ?
C12 C13 C7 114.7(8) . . ?
O2 C14 N3 121.9(9) . . ?
O2 C14 C15 122.3(8) . . ?
N3 C14 C15 115.8(7) . . ?
C14 C15 C21 114.7(8) . . ?
C14 C15 C16 113.4(8) . . ?
C21 C15 C16 112.0(7) . . ?
N6 Ag1 N1 164.4(3) 2_656 . ?
C5 N1 C1 120.0(8) . . ?
C5 N1 Ag1 119.1(10) . . ?
C1 N1 Ag1 120.9(10) . . ?
C2 C1 N1 121.4(14) . . ?
C17 C16 C15 117.5(10) . . ?
C18 C17 C16 112.1(12) . . ?
C18B C17 C16 126.5(16) . . ?
C19B C20 C21 123.7(12) . . ?
C21 C20 C19 103.1(11) . . ?
N4 C21 C20 107.5(8) . . ?
N4 C21 C15 108.9(6) . . ?
C20 C21 C15 115.8(7) . . ?
O3 C22 N4 120.0(7) . . ?
O3 C22 C23 123.7(7) . . ?
N4 C22 C23 116.3(6) . . ?
C24 C23 C22 111.1(7) . . ?
C24 C23 C29 114.1(7) . . ?
C22 C23 C29 109.6(7) . . ?
C25 C24 C23 112.4(9) . . ?
C26 C25 C24 118.8(15) . . ?
C25 C26 C27 113.5(13) . . ?
C28 C27 C26 108.2(14) . . ?
C27 C28 C29 116.3(11) . . ?
N5 C29 C28 108.3(9) . . ?
N5 C29 C23 111.4(7) . . ?
C28 C29 C23 111.7(7) . . ?
O4 C30 N5 123.8(8) . . ?
O4 C30 C31 118.2(7) . . ?
N5 C30 C31 117.9(7) . . ?
C34 C31 C32 116.5(10) . . ?
C34 C31 C30 123.1(8) . . ?
C32 C31 C30 120.0(7) . . ?
C33 C32 C31 120.4(9) . . ?
C35 C33 C32 118.6(11) . . ?
N6 C34 C31 123.3(9) . . ?
N6 C35 C33 122.9(12) . . ?
F3 B1 F2 119(3) . . ?
F3 B1 F1 108(2) . . ?
F2 B1 F1 117(2) . . ?
F3 B1 F4 105(2) . . ?
F2 B1 F4 101(3) . . ?
F1 B1 F4 104(3) . . ?
N7 O5 C36 42(2) . . ?
O5 N7 O6 120(3) . . ?
O5 N7 C36 104(3) . . ?
O6 N7 C36 133(3) . . ?
N7 C36 O5 34.1(19) . . ?
C19 C18 C17 126.9(18) . . ?
C18 C19 C20 125.5(16) . . ?
C19B C18B C17 139(3) . . ?
C18B C19B C20 123.9(19) . . ?

loop_
_geom_bond_atom_site_label_1
_geom_bond_atom_site_label_2
_geom_bond_distance
_geom_bond_site_symmetry_2
_geom_bond_publ_flag
N2 C6 1.355(16) . ?
N2 C4 1.371(16) . ?
C2 C1 1.332(18) . ?
C2 C3 1.42(2) . ?
F3 B1 1.25(3) . ?
O3 C22 1.225(10) . ?
N3 C14 1.319(11) . ?
N3 C13 1.446(11) . ?
C3 C4 1.32(2) . ?
F4 B1 1.51(4) . ?
O4 C30 1.246(8) . ?
N4 C22 1.332(9) . ?
N4 C21 1.472(11) . ?
C4 C5 1.407(13) . ?
N5 C30 1.323(11) . ?
N5 C29 1.439(12) . ?
C5 N1 1.322(19) . ?
N6 C34 1.345(13) . ?
N6 C35 1.346(15) . ?
N6 Ag1 2.126(7) 2_646 ?
C6 O1 1.229(11) . ?
C6 C7 1.504(16) . ?
C7 C8 1.519(18) . ?
C7 C13 1.548(14) . ?
C8 C9 1.564(19) . ?
C9 C10 1.54(3) . ?
C10 C11 1.41(2) . ?
C11 C12 1.563(16) . ?
C12 C13 1.506(14) . ?
C14 O2 1.248(11) . ?
C14 C15 1.500(13) . ?
C15 C21 1.529(12) . ?
C15 C16 1.549(14) . ?
Ag1 N1 2.126(7) . ?
F1 B1 1.36(3) . ?
N1 C1 1.36(2) . ?
C16 C17 1.504(14) . ?
C17 C18 1.41(2) . ?
C17 C18B 1.43(3) . ?
C20 C19B 1.52(2) . ?
C20 C21 1.526(14) . ?
C20 C19 1.67(3) . ?
C22 C23 1.555(11) . ?
C23 C24 1.518(11) . ?
C23 C29 1.563(12) . ?
C24 C25 1.507(17) . ?
C25 C26 1.43(2) . ?
C26 C27 1.54(2) . ?
C27 C28 1.50(2) . ?
C28 C29 1.539(15) . ?
C30 C31 1.487(13) . ?
C31 C34 1.397(11) . ?
C31 C32 1.400(14) . ?
C32 C33 1.379(18) . ?
C33 C35 1.373(16) . ?
B1 F2 1.27(2) . ?
O5 N7 1.10(4) . ?
O5 C36 1.90(6) . ?
O6 N7 1.11(3) . ?
N7 C36 1.31(5) . ?
C18 C19 1.36(4) . ?
C18B C19B 1.26(4) . ?

loop_
_geom_hbond_atom_site_label_D
_geom_hbond_atom_site_label_H
_geom_hbond_atom_site_label_A
_geom_hbond_distance_DH
_geom_hbond_distance_HA
_geom_hbond_distance_DA
_geom_hbond_angle_DHA
_geom_hbond_site_symmetry_A
_geom_hbond_publ_flag
N2 H2 F3 0.88 2.36 3.148(17) 149.7 2_645 yes
N2 H2 F1 0.88 2.43 3.26(2) 157.9 2_645 yes
N3 H3 O4 0.88 2.07 2.940(9) 167.7 . yes
N4 H4 O1 0.88 2.22 3.071(10) 161.9 . yes
N5 H5 O3 0.88 2.11 2.930(8) 153.9 2_646 yes
